data_4069611
loop_
_publ_author_name
'Axet, M. Rosa'
'Amoroso, Francesco'
'Bottari, Giovanni'
'D&#x2019;Amora, Angela'
'Zangrando, Ennio'
'Faraone, Felice'
'Drommi, Dario'
'Saporita, Maria'
'Carfagna, Carla'
'Natanti, Paolo'
'Seraglia, Roberta'
'Milani, Barbara'

_publ_section_title
;
 Application of Chiral Amine-Imine Ligands in Palladium-Catalyzed
 Polyketone Synthesis: Effect of Ligand Backbone on the Polymer
 Stereochemistry
;
_journal_issue 15
_journal_name_full Organometallics
_journal_page_first 4464
_journal_paper_doi 10.1021/om900300w
_journal_volume 28
_journal_year 2009
_chemical_absolute_configuration ad
_chemical_formula_moiety 'C32 H25 Cl N2 Pd, C H Cl3'
_chemical_formula_sum 'C33 H26 Cl4 N2 Pd'
_chemical_formula_weight 698.76
_chemical_name_systematic
;
 ?
;
_space_group_IT_number 4
_symmetry_cell_setting monoclinic
_symmetry_space_group_name_Hall 'P 2yb'
_symmetry_space_group_name_H-M 'P 1 21 1'
_atom_sites_solution_hydrogens geom
_atom_sites_solution_primary direct
_atom_sites_solution_secondary difmap
_audit_creation_method SHELXL-97
_cell_angle_alpha 90.00
_cell_angle_beta 110.62(3)
_cell_angle_gamma 90.00
_cell_formula_units_Z 2
_cell_length_a 8.250(3)
_cell_length_b 20.859(4)
_cell_length_c 9.051(3)
_cell_measurement_temperature 293(2)
_cell_volume 1457.8(8)
_computing_cell_refinement 'Denzo (Otwinowski & Minor 1997)'
_computing_data_collection 'Nonius Xpress'
_computing_data_reduction 'Denzo and Scalepack (Otwinowski & Minor 1997)'
_computing_molecular_graphics 'Ortep3/windows (Farrugia,1997)'
_computing_publication_material 'Wingx 1.70.00 (Farrugia, 1999)'
_computing_structure_refinement 'SHELX97 (Sheldrick, 1998)'
_computing_structure_solution 'SHELX97 (Sheldrick, 1998)'
_diffrn_ambient_temperature 293(2)
_diffrn_measured_fraction_theta_full 0.808
_diffrn_measured_fraction_theta_max 0.808
_diffrn_measurement_device_type 'image plate dip1030'
_diffrn_measurement_method 'laser scanner'
_diffrn_radiation_monochromator graphite
_diffrn_radiation_source 'fine-focus sealed tube'
_diffrn_radiation_type MoK\a
_diffrn_radiation_wavelength 0.71073
_diffrn_reflns_av_R_equivalents 0.0690
_diffrn_reflns_av_sigmaI/netI 0.2290
_diffrn_reflns_limit_h_max 8
_diffrn_reflns_limit_h_min -10
_diffrn_reflns_limit_k_max 22
_diffrn_reflns_limit_k_min -25
_diffrn_reflns_limit_l_max 11
_diffrn_reflns_limit_l_min 0
_diffrn_reflns_number 18537
_diffrn_reflns_theta_full 26.76
_diffrn_reflns_theta_max 26.76
_diffrn_reflns_theta_min 1.95
_exptl_absorpt_coefficient_mu 1.030
_exptl_absorpt_correction_T_max 0.8292
_exptl_absorpt_correction_T_min 0.6850
_exptl_absorpt_correction_type refdelf
_exptl_absorpt_process_details
;
Parkin S,Moezzi B & Hope H, (1995) J. Appl. Cryst. 28, 53-56
Linear fit to sin(theta)/lambda - 12 parameters
;
_exptl_crystal_colour yellow
_exptl_crystal_density_diffrn 1.592
_exptl_crystal_density_method 'not measured'
_exptl_crystal_description block
_exptl_crystal_F_000 704
_exptl_crystal_size_max 0.35
_exptl_crystal_size_mid 0.30
_exptl_crystal_size_min 0.30
_refine_diff_density_max 0.452
_refine_diff_density_min -0.739
_refine_diff_density_rms 0.084
_refine_ls_abs_structure_details 'Flack H D (1983), Acta Cryst. A39, 876-881'
_refine_ls_abs_structure_Flack -0.10(7)
_refine_ls_extinction_method none
_refine_ls_goodness_of_fit_ref 0.822
_refine_ls_hydrogen_treatment constr
_refine_ls_matrix_type full
_refine_ls_number_parameters 361
_refine_ls_number_reflns 4159
_refine_ls_number_restraints 1
_refine_ls_restrained_S_all 0.822
_refine_ls_R_factor_all 0.1440
_refine_ls_R_factor_gt 0.0621
_refine_ls_shift/su_max 0.000
_refine_ls_shift/su_mean 0.000
_refine_ls_structure_factor_coef Fsqd
_refine_ls_weighting_details 'calc w=1/[\s^2^(Fo^2^)+(0.0567P)^2^+0.0000P] where P=(Fo^2^+2Fc^2^)/3'
_refine_ls_weighting_scheme calc
_refine_ls_wR_factor_gt 0.1353
_refine_ls_wR_factor_ref 0.1600
_reflns_number_gt 1943
_reflns_number_total 4159
_reflns_threshold_expression >2sigma(I)
_cod_data_source_file om900300w_si_003.cif
_cod_data_source_block S2a
_cod_original_sg_symbol_H-M 'P 21'
_cod_database_code 4069611

loop_
_symmetry_equiv_pos_as_xyz
'x, y, z'
'-x, y+1/2, -z'

loop_
_atom_site_label
_atom_site_type_symbol
_atom_site_fract_x
_atom_site_fract_y
_atom_site_fract_z
_atom_site_U_iso_or_equiv
_atom_site_adp_type
_atom_site_occupancy
_atom_site_symmetry_multiplicity
_atom_site_calc_flag
_atom_site_refinement_flags
Pd Pd 0.24071(13) 0.27786(5) 0.35204(11) 0.0681(3) Uani 1 1 d .
Cl1 Cl 0.0068(5) 0.25068(17) 0.1336(4) 0.0759(11) Uani 1 1 d .
N1 N 0.4564(14) 0.3082(6) 0.5390(13) 0.065(3) Uani 1 1 d .
N2 N 0.1948(16) 0.3829(6) 0.3541(12) 0.065(3) Uani 1 1 d .
C1 C 0.305(2) 0.1824(8) 0.371(2) 0.090(6) Uani 1 1 d .
H1A H 0.2177 0.1587 0.2910 0.135 Uiso 1 1 calc R
H1B H 0.3126 0.1670 0.4734 0.135 Uiso 1 1 calc R
H1C H 0.4146 0.1768 0.3582 0.135 Uiso 1 1 calc R
C2 C 0.484(2) 0.3714(8) 0.5473(17) 0.068(4) Uani 1 1 d .
C3 C 0.3605(17) 0.4116(7) 0.4511(15) 0.055(3) Uani 1 1 d .
C4 C 0.391(2) 0.4782(9) 0.4629(19) 0.086(5) Uani 1 1 d .
H4 H 0.3062 0.5064 0.4024 0.103 Uiso 1 1 calc R
C5 C 0.548(3) 0.5016(10) 0.565(2) 0.099(5) Uani 1 1 d .
H5 H 0.5720 0.5452 0.5658 0.119 Uiso 1 1 calc R
C6 C 0.668(2) 0.4609(9) 0.665(2) 0.088(5) Uani 1 1 d .
H6 H 0.7700 0.4774 0.7377 0.105 Uiso 1 1 calc R
C7 C 0.638(2) 0.3948(9) 0.6584(18) 0.084(5) Uani 1 1 d .
C8 C 0.754(2) 0.3496(10) 0.7666(17) 0.091(5) Uani 1 1 d .
H8 H 0.8538 0.3643 0.8453 0.109 Uiso 1 1 calc R
C9 C 0.718(2) 0.2869(12) 0.7534(18) 0.095(5) Uani 1 1 d .
H9 H 0.7936 0.2579 0.8216 0.114 Uiso 1 1 calc R
C10 C 0.562(2) 0.2641(9) 0.6339(18) 0.084(5) Uani 1 1 d .
H10 H 0.5344 0.2206 0.6227 0.101 Uiso 1 1 calc R
C11 C 0.0683(17) 0.3960(7) 0.4356(15) 0.068(4) Uani 1 1 d .
H11A H 0.0712 0.4413 0.4601 0.081 Uiso 1 1 calc R
H11B H 0.1039 0.3726 0.5345 0.081 Uiso 1 1 calc R
C12 C -0.114(2) 0.3773(7) 0.3383(17) 0.066(4) Uani 1 1 d .
C13 C -0.184(2) 0.3220(8) 0.3671(15) 0.075(4) Uani 1 1 d .
H13 H -0.1193 0.2970 0.4527 0.090 Uiso 1 1 calc R
C14 C -0.342(2) 0.3020(8) 0.2759(18) 0.085(5) Uani 1 1 d .
H14 H -0.3866 0.2642 0.3010 0.102 Uiso 1 1 calc R
C15 C -0.4410(18) 0.3372(7) 0.1446(17) 0.062(4) Uani 1 1 d .
C16 C -0.602(2) 0.3149(7) 0.0413(17) 0.076(4) Uani 1 1 d .
H16 H -0.6424 0.2753 0.0605 0.092 Uiso 1 1 calc R
C17 C -0.699(2) 0.3497(10) -0.086(2) 0.090(5) Uani 1 1 d .
H17 H -0.8083 0.3353 -0.1473 0.109 Uiso 1 1 calc R
C18 C -0.634(3) 0.4084(11) -0.126(2) 0.097(7) Uani 1 1 d .
H18 H -0.6961 0.4309 -0.2168 0.116 Uiso 1 1 calc R
C19 C -0.476(2) 0.4301(7) -0.0254(16) 0.068(4) Uani 1 1 d .
H19 H -0.4325 0.4685 -0.0480 0.082 Uiso 1 1 calc R
C20 C -0.3774(18) 0.3950(7) 0.1136(16) 0.058(4) Uani 1 1 d .
C21 C -0.2066(19) 0.4172(6) 0.2138(17) 0.057(3) Uani 1 1 d .
C22 C -0.1288(19) 0.4758(7) 0.1790(16) 0.067(4) Uani 1 1 d .
C23 C -0.2070(18) 0.5385(8) 0.1718(14) 0.069(4) Uani 1 1 d .
C24 C -0.3553(17) 0.5484(8) 0.2165(15) 0.068(4) Uani 1 1 d .
H24 H -0.4028 0.5139 0.2521 0.081 Uiso 1 1 calc R
C25 C -0.4279(19) 0.6076(8) 0.2076(16) 0.074(4) Uani 1 1 d .
H25 H -0.5214 0.6144 0.2404 0.089 Uiso 1 1 calc R
C26 C -0.356(3) 0.6588(11) 0.146(2) 0.095(7) Uani 1 1 d .
H26 H -0.4099 0.6987 0.1334 0.114 Uiso 1 1 calc R
C27 C -0.218(2) 0.6528(9) 0.1073(18) 0.089(5) Uani 1 1 d .
H27 H -0.1757 0.6881 0.0698 0.107 Uiso 1 1 calc R
C28 C -0.1346(19) 0.5940(7) 0.1216(15) 0.062(4) Uani 1 1 d .
C29 C 0.015(2) 0.5841(9) 0.0862(16) 0.086(5) Uani 1 1 d .
H29 H 0.0603 0.6184 0.0475 0.103 Uiso 1 1 calc R
C30 C 0.0994(18) 0.5252(8) 0.1062(16) 0.073(4) Uani 1 1 d .
H30 H 0.2014 0.5212 0.0850 0.087 Uiso 1 1 calc R
C31 C 0.0303(18) 0.4718(7) 0.1587(15) 0.062(4) Uani 1 1 d .
C32 C 0.1273(18) 0.4108(7) 0.1893(14) 0.071(4) Uani 1 1 d .
H32A H 0.2258 0.4163 0.1557 0.085 Uiso 1 1 calc R
H32B H 0.0531 0.3787 0.1206 0.085 Uiso 1 1 calc R
C33 C 0.132(2) 0.6283(11) 0.667(2) 0.111(7) Uani 1 1 d .
H33 H 0.0720 0.6632 0.6991 0.133 Uiso 1 1 calc R
Cl2 Cl 0.3364(7) 0.6143(3) 0.8120(7) 0.143(2) Uani 1 1 d .
Cl3 Cl 0.1591(7) 0.6467(3) 0.4902(5) 0.1282(19) Uani 1 1 d .
Cl4 Cl 0.0114(7) 0.5555(3) 0.6412(8) 0.135(2) Uani 1 1 d .

loop_
_atom_site_aniso_label
_atom_site_aniso_U_11
_atom_site_aniso_U_22
_atom_site_aniso_U_33
_atom_site_aniso_U_23
_atom_site_aniso_U_13
_atom_site_aniso_U_12
Pd 0.0810(6) 0.0649(7) 0.0556(5) 0.0036(8) 0.0205(4) 0.0039(9)
Cl1 0.091(3) 0.068(3) 0.062(2) -0.0046(17) 0.0189(19) -0.004(2)
N1 0.065(8) 0.070(9) 0.059(7) 0.018(6) 0.024(6) 0.008(6)
N2 0.092(9) 0.059(8) 0.044(6) -0.002(6) 0.022(7) 0.006(7)
C1 0.095(12) 0.072(13) 0.099(13) 0.017(10) 0.028(11) 0.038(11)
C2 0.093(11) 0.055(10) 0.062(9) -0.007(8) 0.034(9) -0.008(10)
C3 0.071(9) 0.038(8) 0.059(8) 0.001(7) 0.026(8) -0.003(8)
C4 0.099(12) 0.082(14) 0.081(11) -0.013(9) 0.035(10) -0.016(11)
C5 0.119(16) 0.087(15) 0.091(13) -0.015(11) 0.036(12) -0.025(13)
C6 0.093(12) 0.085(14) 0.089(12) -0.032(11) 0.038(10) -0.040(11)
C7 0.093(12) 0.100(14) 0.065(10) -0.026(10) 0.035(10) -0.034(11)
C8 0.101(13) 0.116(16) 0.049(8) 0.001(10) 0.018(8) 0.027(13)
C9 0.100(11) 0.096(17) 0.071(9) 0.023(13) 0.010(8) 0.038(15)
C10 0.114(13) 0.071(15) 0.082(10) 0.006(10) 0.052(10) 0.013(11)
C11 0.085(10) 0.067(10) 0.051(7) -0.002(7) 0.024(8) -0.002(8)
C12 0.088(11) 0.053(10) 0.061(9) 0.010(8) 0.030(8) 0.006(9)
C13 0.084(10) 0.090(13) 0.058(8) -0.014(9) 0.033(8) -0.019(9)
C14 0.083(10) 0.108(16) 0.080(10) 0.005(10) 0.048(9) -0.016(10)
C15 0.065(9) 0.061(10) 0.067(9) -0.015(8) 0.031(8) -0.011(8)
C16 0.106(12) 0.062(10) 0.070(10) 0.001(8) 0.042(10) -0.006(9)
C17 0.083(12) 0.113(16) 0.076(11) -0.024(11) 0.029(9) 0.002(12)
C18 0.096(16) 0.093(16) 0.102(16) 0.040(13) 0.036(14) 0.034(13)
C19 0.085(11) 0.064(10) 0.059(9) -0.012(8) 0.031(8) 0.000(9)
C20 0.075(10) 0.054(10) 0.056(8) 0.008(7) 0.035(8) 0.000(8)
C21 0.072(10) 0.035(8) 0.067(8) 0.018(7) 0.028(8) 0.009(8)
C22 0.086(11) 0.050(9) 0.065(9) 0.003(7) 0.028(8) 0.005(9)
C23 0.075(10) 0.090(12) 0.039(8) 0.005(7) 0.017(7) 0.008(9)
C24 0.068(9) 0.077(12) 0.058(8) -0.007(8) 0.022(8) 0.018(8)
C25 0.089(11) 0.075(12) 0.063(9) 0.010(8) 0.032(8) 0.023(10)
C26 0.113(17) 0.087(16) 0.081(14) -0.020(12) 0.029(13) 0.007(13)
C27 0.098(14) 0.087(15) 0.074(11) 0.023(10) 0.020(10) 0.032(12)
C28 0.067(9) 0.063(11) 0.048(8) 0.015(7) 0.010(7) 0.001(9)
C29 0.095(13) 0.101(15) 0.060(9) -0.010(9) 0.026(9) -0.009(11)
C30 0.072(9) 0.085(12) 0.071(9) -0.010(9) 0.037(8) -0.008(10)
C31 0.065(9) 0.064(10) 0.058(8) 0.003(7) 0.023(7) 0.001(8)
C32 0.093(10) 0.074(11) 0.043(7) 0.012(7) 0.020(7) -0.011(9)
C33 0.078(12) 0.15(2) 0.098(14) -0.004(14) 0.029(11) -0.014(13)
Cl2 0.125(4) 0.163(6) 0.109(4) -0.005(4) 0.000(3) 0.001(4)
Cl3 0.168(5) 0.129(5) 0.080(3) -0.006(3) 0.036(3) -0.013(4)
Cl4 0.141(4) 0.098(4) 0.176(5) -0.045(4) 0.066(4) -0.035(3)

loop_
_atom_type_symbol
_atom_type_description
_atom_type_scat_dispersion_real
_atom_type_scat_dispersion_imag
_atom_type_scat_source
C C 0.0033 0.0016 'International Tables Vol C Tables 4.2.6.8 and 6.1.1.4'
H H 0.0000 0.0000 'International Tables Vol C Tables 4.2.6.8 and 6.1.1.4'
N N 0.0061 0.0033 'International Tables Vol C Tables 4.2.6.8 and 6.1.1.4'
Cl Cl 0.1484 0.1585 'International Tables Vol C Tables 4.2.6.8 and 6.1.1.4'
Pd Pd -0.9988 1.0072 'International Tables Vol C Tables 4.2.6.8 and 6.1.1.4'

loop_
_geom_angle_atom_site_label_1
_geom_angle_atom_site_label_2
_geom_angle_atom_site_label_3
_geom_angle
C1 Pd N1 96.1(6)
C1 Pd N2 174.0(6)
N1 Pd N2 78.0(5)
C1 Pd Cl1 87.0(5)
N1 Pd Cl1 175.4(3)
N2 Pd Cl1 99.0(3)
C2 N1 C10 125.6(13)
C2 N1 Pd 115.2(10)
C10 N1 Pd 119.1(11)
C3 N2 C11 107.1(10)
C3 N2 C32 112.0(11)
C11 N2 C32 109.6(10)
C3 N2 Pd 106.4(9)
C11 N2 Pd 109.5(9)
C32 N2 Pd 112.1(8)
N1 C2 C3 119.9(14)
N1 C2 C7 118.4(15)
C3 C2 C7 121.7(15)
C2 C3 C4 119.0(14)
C2 C3 N2 117.1(13)
C4 C3 N2 123.5(13)
C5 C4 C3 119.8(16)
C6 C5 C4 120.6(18)
C5 C6 C7 120.2(16)
C6 C7 C2 118.5(17)
C6 C7 C8 123.1(16)
C2 C7 C8 118.4(16)
C9 C8 C7 120.1(16)
C8 C9 C10 120.2(18)
N1 C10 C9 117.2(17)
N2 C11 C12 112.9(11)
C13 C12 C21 121.0(14)
C13 C12 C11 120.9(13)
C21 C12 C11 118.1(13)
C14 C13 C12 122.3(16)
C13 C14 C15 120.7(15)
C20 C15 C14 119.0(13)
C20 C15 C16 119.4(14)
C14 C15 C16 121.6(14)
C17 C16 C15 121.5(16)
C16 C17 C18 120.7(17)
C19 C18 C17 117.6(17)
C18 C19 C20 121.6(16)
C15 C20 C19 118.9(14)
C15 C20 C21 120.2(13)
C19 C20 C21 120.6(13)
C12 C21 C20 116.7(12)
C12 C21 C22 120.9(14)
C20 C21 C22 122.2(12)
C31 C22 C23 118.3(13)
C31 C22 C21 118.9(13)
C23 C22 C21 122.7(13)
C24 C23 C28 117.5(14)
C24 C23 C22 121.9(14)
C28 C23 C22 120.6(12)
C25 C24 C23 121.0(15)
C24 C25 C26 117.9(15)
C27 C26 C25 123(2)
C26 C27 C28 120.6(19)
C27 C28 C29 124.0(16)
C27 C28 C23 119.3(14)
C29 C28 C23 116.8(15)
C30 C29 C28 122.9(16)
C29 C30 C31 119.9(13)
C22 C31 C30 120.6(14)
C22 C31 C32 120.1(13)
C30 C31 C32 119.3(13)
C31 C32 N2 120.3(12)
Cl3 C33 Cl2 108.9(9)
Cl3 C33 Cl4 108.4(11)
Cl2 C33 Cl4 107.4(12)

loop_
_geom_bond_atom_site_label_1
_geom_bond_atom_site_label_2
_geom_bond_distance
Pd C1 2.052(16)
Pd N1 2.076(11)
Pd N2 2.224(12)
Pd Cl1 2.295(4)
N1 C2 1.333(18)
N1 C10 1.347(18)
N2 C3 1.467(18)
N2 C11 1.501(16)
N2 C32 1.513(15)
C2 C3 1.368(19)
C2 C7 1.405(19)
C3 C4 1.41(2)
C4 C5 1.39(2)
C5 C6 1.38(2)
C6 C7 1.40(2)
C7 C8 1.45(2)
C8 C9 1.34(3)
C9 C10 1.44(2)
C11 C12 1.501(18)
C12 C13 1.355(19)
C12 C21 1.393(18)
C13 C14 1.345(18)
C14 C15 1.391(19)
C15 C20 1.382(18)
C15 C16 1.405(18)
C16 C17 1.36(2)
C17 C18 1.43(3)
C18 C19 1.38(2)
C19 C20 1.435(18)
C20 C21 1.46(2)
C21 C22 1.465(19)
C22 C31 1.391(17)
C22 C23 1.450(19)
C23 C24 1.432(16)
C23 C28 1.447(19)
C24 C25 1.363(19)
C25 C26 1.42(2)
C26 C27 1.31(2)
C27 C28 1.39(2)
C28 C29 1.395(19)
C29 C30 1.39(2)
C30 C31 1.409(19)
C31 C32 1.476(19)
C33 Cl3 1.734(18)
C33 Cl2 1.759(18)
C33 Cl4 1.79(2)

loop_
_geom_torsion_atom_site_label_1
_geom_torsion_atom_site_label_2
_geom_torsion_atom_site_label_3
_geom_torsion_atom_site_label_4
_geom_torsion
C1 Pd N1 C2 166.6(11)
N2 Pd N1 C2 -13.9(10)
Cl1 Pd N1 C2 36(5)
C1 Pd N1 C10 -9.2(11)
N2 Pd N1 C10 170.2(10)
Cl1 Pd N1 C10 -140(4)
C1 Pd N2 C3 21(7)
N1 Pd N2 C3 15.5(7)
Cl1 Pd N2 C3 -161.0(7)
C1 Pd N2 C11 -94(7)
N1 Pd N2 C11 -99.8(8)
Cl1 Pd N2 C11 83.7(8)
C1 Pd N2 C32 144(6)
N1 Pd N2 C32 138.3(10)
Cl1 Pd N2 C32 -38.2(9)
C10 N1 C2 C3 -175.3(12)
Pd N1 C2 C3 9.1(17)
C10 N1 C2 C7 3(2)
Pd N1 C2 C7 -172.3(9)
N1 C2 C3 C4 179.4(12)
C7 C2 C3 C4 1(2)
N1 C2 C3 N2 6.3(19)
C7 C2 C3 N2 -172.3(12)
C11 N2 C3 C2 100.4(14)
C32 N2 C3 C2 -139.3(12)
Pd N2 C3 C2 -16.5(13)
C11 N2 C3 C4 -72.3(16)
C32 N2 C3 C4 47.9(17)
Pd N2 C3 C4 170.7(11)
C2 C3 C4 C5 3(2)
N2 C3 C4 C5 176.0(12)
C3 C4 C5 C6 -6(2)
C4 C5 C6 C7 4(3)
C5 C6 C7 C2 0(2)
C5 C6 C7 C8 -176.1(15)
N1 C2 C7 C6 178.8(13)
C3 C2 C7 C6 -3(2)
N1 C2 C7 C8 -5(2)
C3 C2 C7 C8 173.9(13)
C6 C7 C8 C9 -179.9(16)
C2 C7 C8 C9 4(2)
C7 C8 C9 C10 -1(2)
C2 N1 C10 C9 -1(2)
Pd N1 C10 C9 174.7(9)
C8 C9 C10 N1 0(2)
C3 N2 C11 C12 172.0(12)
C32 N2 C11 C12 50.2(16)
Pd N2 C11 C12 -73.1(12)
N2 C11 C12 C13 101.3(15)
N2 C11 C12 C21 -76.2(16)
C21 C12 C13 C14 2(2)
C11 C12 C13 C14 -175.8(13)
C12 C13 C14 C15 1(2)
C13 C14 C15 C20 -3(2)
C13 C14 C15 C16 175.2(13)
C20 C15 C16 C17 -2(2)
C14 C15 C16 C17 179.2(13)
C15 C16 C17 C18 5(2)
C16 C17 C18 C19 -4(3)
C17 C18 C19 C20 1(2)
C14 C15 C20 C19 177.5(12)
C16 C15 C20 C19 -1.2(19)
C14 C15 C20 C21 2.5(19)
C16 C15 C20 C21 -176.3(12)
C18 C19 C20 C15 2(2)
C18 C19 C20 C21 176.7(14)
C13 C12 C21 C20 -2.5(19)
C11 C12 C21 C20 175.0(12)
C13 C12 C21 C22 -177.7(13)
C11 C12 C21 C22 0(2)
C15 C20 C21 C12 0.5(19)
C19 C20 C21 C12 -174.5(12)
C15 C20 C21 C22 175.5(13)
C19 C20 C21 C22 1(2)
C12 C21 C22 C31 52.9(19)
C20 C21 C22 C31 -122.0(14)
C12 C21 C22 C23 -124.3(14)
C20 C21 C22 C23 60.8(19)
C31 C22 C23 C24 -169.7(12)
C21 C22 C23 C24 8(2)
C31 C22 C23 C28 9.1(19)
C21 C22 C23 C28 -173.7(13)
C28 C23 C24 C25 1.8(18)
C22 C23 C24 C25 -179.4(14)
C23 C24 C25 C26 3(2)
C24 C25 C26 C27 -4(3)
C25 C26 C27 C28 1(3)
C26 C27 C28 C29 -178.4(16)
C26 C27 C28 C23 3(2)
C24 C23 C28 C27 -4.8(18)
C22 C23 C28 C27 176.4(13)
C24 C23 C28 C29 176.8(11)
C22 C23 C28 C29 -2.0(18)
C27 C28 C29 C30 177.9(14)
C23 C28 C29 C30 -4(2)
C28 C29 C30 C31 3(2)
C23 C22 C31 C30 -10.5(19)
C21 C22 C31 C30 172.2(13)
C23 C22 C31 C32 170.6(12)
C21 C22 C31 C32 -6.8(19)
C29 C30 C31 C22 5(2)
C29 C30 C31 C32 -176.0(13)
C22 C31 C32 N2 -64.4(18)
C30 C31 C32 N2 116.7(15)
C3 N2 C32 C31 -82.8(16)
C11 N2 C32 C31 35.9(18)
Pd N2 C32 C31 157.7(11)
